data_7705484
loop_
_publ_author_name
'Parker, Amie'
'Lamata, Pilar'
'Viguri, Fernando'
'Rodr\'iguez, Ricardo'
'L\'opez, Jos\'e A'
'Lahoz, Fernando J.'
'Garc\'ia-Ordu\~na, Pilar'
'Carmona, Daniel'

_publ_section_title
;
 Half-sandwich complexes of osmium containing guanidine-derived ligands.
;
_journal_issue 39
_journal_name_full 'Dalton transactions (Cambridge, England : 2003)'
_journal_page_first 13601
_journal_page_last 13617
_journal_paper_doi 10.1039/d0dt02713h
_journal_volume 49
_journal_year 2020
_chemical_formula_moiety 'C39 H43 N3 Os P, F6 Sb, C H2 Cl2'
_chemical_formula_sum 'C40 H45 Cl2 F6 N3 Os P Sb'
_chemical_formula_weight 1095.61
_space_group_crystal_system orthorhombic
_space_group_IT_number 33
_space_group_name_Hall 'P 2c -2n'
_space_group_name_H-M_alt 'P n a 21'
_atom_sites_solution_hydrogens mixed
_atom_sites_solution_primary direct
_atom_sites_solution_secondary 'Fourier Difference Synthesis'
_audit_creation_method SHELXL-2018/3
_audit_update_record
;
2020-07-31 deposited with the CCDC.	2020-09-17 downloaded from the CCDC.
;
_cell_angle_alpha 90
_cell_angle_beta 90
_cell_angle_gamma 90
_cell_formula_units_Z 4
_cell_length_a 24.6016(11)
_cell_length_b 10.2764(5)
_cell_length_c 16.4397(8)
_cell_measurement_reflns_used 9627
_cell_measurement_temperature 120(2)
_cell_measurement_theta_max 28.523
_cell_measurement_theta_min 2.337
_cell_volume 4156.2(3)
_computing_cell_refinement 'SAINT+ in APEX2 v. 2008.4 (Bruker AXS, 2008)'
_computing_data_collection 'SMART in APEX2 v. 2008.4 (Bruker AXS, 2008)'
_computing_data_reduction 'SAINT+ in APEX2 v. 2008.4 (Bruker AXS, 2008)'
_computing_molecular_graphics 'XP program, SHELXTL v6.12, Bruker2000'
_computing_publication_material 'XCIF program, PLATON(Spek, 1998)'
_computing_structure_refinement 'SHELXL-2018/3 (Sheldrick, 2018)'
_computing_structure_solution 'SHELXS-2013 (Sheldrick, 2013)'
_diffrn_ambient_temperature 120(2)
_diffrn_detector_area_resol_mean 8.26
_diffrn_measured_fraction_theta_full 0.998
_diffrn_measured_fraction_theta_max 0.962
_diffrn_measurement_device_type 'Bruker SMART APEX CCD system'
_diffrn_measurement_method 'narrow \w frames'
_diffrn_radiation_monochromator graphite
_diffrn_radiation_source 'fine-focus sealed tube'
_diffrn_radiation_type MoK\a
_diffrn_radiation_wavelength 0.71073
_diffrn_reflns_av_R_equivalents 0.0465
_diffrn_reflns_av_unetI/netI 0.0417
_diffrn_reflns_Laue_measured_fraction_full 0.998
_diffrn_reflns_Laue_measured_fraction_max 0.962
_diffrn_reflns_limit_h_max 32
_diffrn_reflns_limit_h_min -32
_diffrn_reflns_limit_k_max 13
_diffrn_reflns_limit_k_min -13
_diffrn_reflns_limit_l_max 20
_diffrn_reflns_limit_l_min -21
_diffrn_reflns_number 53101
_diffrn_reflns_point_group_measured_fraction_full 0.993
_diffrn_reflns_point_group_measured_fraction_max 0.932
_diffrn_reflns_theta_full 25.242
_diffrn_reflns_theta_max 28.655
_diffrn_reflns_theta_min 2.068
_diffrn_standards_decay_% 0
_exptl_absorpt_coefficient_mu 3.931
_exptl_absorpt_correction_T_max 0.4546
_exptl_absorpt_correction_T_min 0.3161
_exptl_absorpt_correction_type multi-scan
_exptl_absorpt_process_details
;
 SADABS: Area-Detector Absorption Correction. (1996) Bruker-AXS 
 within APEX2 package.
;
_exptl_crystal_colour yellow
_exptl_crystal_density_diffrn 1.751
_exptl_crystal_description plate
_exptl_crystal_F_000 2144
_exptl_crystal_recrystallization_method 'Re-crystallisation from solvent: dichloromethane/hexane'
_exptl_crystal_size_max 0.440
_exptl_crystal_size_mid 0.325
_exptl_crystal_size_min 0.090
_platon_squeeze_details
;
 The total potential solvent accesible void volume (540 \A3)  and the electron
 count (180  e in the unit cell) may agree with the presence of four 
 dichloromethane molecules  (C H2 Cl2). They have been included in the chemical 
 formula, F00 and density. 
;
_refine_diff_density_max 2.173
_refine_diff_density_min -0.800
_refine_diff_density_rms 0.094
_refine_ls_abs_structure_details
;
 Flack x determined using 4148 quotients [(I+)-(I-)]/[(I+)+(I-)]
 (Parsons, Flack and Wagner, Acta Cryst. B69 (2013) 249-259).
;
_refine_ls_abs_structure_Flack -0.002(2)
_refine_ls_extinction_method none
_refine_ls_goodness_of_fit_ref 1.029
_refine_ls_hydrogen_treatment mixed
_refine_ls_matrix_type full
_refine_ls_number_parameters 469
_refine_ls_number_reflns 9956
_refine_ls_number_restraints 2
_refine_ls_restrained_S_all 1.029
_refine_ls_R_factor_all 0.0257
_refine_ls_R_factor_gt 0.0232
_refine_ls_shift/su_max 0.041
_refine_ls_shift/su_mean 0.000
_refine_ls_structure_factor_coef Fsqd
_refine_ls_weighting_details 'w=1/[\s^2^(Fo^2^)+(0.0190P)^2^+1.0039P] where P=(Fo^2^+2Fc^2^)/3'
_refine_ls_weighting_scheme calc
_refine_ls_wR_factor_gt 0.0557
_refine_ls_wR_factor_ref 0.0572
_reflns_Friedel_coverage 0.875
_reflns_Friedel_fraction_full 0.987
_reflns_Friedel_fraction_max 0.899
_reflns_number_gt 9428
_reflns_number_total 9956
_reflns_threshold_expression 'I > 2\s(I)'
_cod_data_source_file d0dt02713h2.cif
_cod_data_source_block cmpnd_11
_cod_depositor_comments
;
The following automatic conversions were performed:

data item '_atom_sites_solution_primary' value 'Direct method' was
changed to 'direct'.

Automatic conversion script
Id: cif_fix_values 7556 2019-12-06 15:28:31Z antanas 

 Adding full bibliography for 7705482--7705488.cif.
;
_cod_database_code 7705484
_shelx_shelxl_version_number 2018/3
_shelx_space_group_comment
;
The symmetry employed for this shelxl refinement is uniquely defined
by the following loop, which should always be used as a source of
symmetry information in preference to the above space-group names.
They are only intended as comments.
;
_platon_squeeze_void_probe_radius 1.20

loop_
_space_group_symop_operation_xyz
'x, y, z'
'-x, -y, z+1/2'
'-x+1/2, y+1/2, z+1/2'
'x+1/2, -y+1/2, z'

loop_
_atom_site_label
_atom_site_type_symbol
_atom_site_fract_x
_atom_site_fract_y
_atom_site_fract_z
_atom_site_U_iso_or_equiv
_atom_site_adp_type
_atom_site_occupancy
_atom_site_site_symmetry_order
_atom_site_calc_flag
_atom_site_refinement_flags_posn
_atom_site_refinement_flags_adp
_atom_site_refinement_flags_occupancy
_atom_site_disorder_assembly
_atom_site_disorder_group
Os Os 0.28600(2) 0.93223(2) 0.49912(2) 0.01873(5) Uani 1 1 d . . . . .
P P 0.31108(5) 0.76998(11) 0.59075(7) 0.0204(2) Uani 1 1 d . . . . .
N1 N 0.30879(18) 1.0438(4) 0.6032(3) 0.0228(8) Uani 1 1 d . . . . .
N2 N 0.36494(15) 1.0116(3) 0.5026(3) 0.0236(7) Uani 1 1 d . . . . .
N3 N 0.40275(17) 1.1113(4) 0.6195(3) 0.0262(9) Uani 1 1 d D . . . .
C1 C 0.2352(2) 0.8078(4) 0.4172(3) 0.0246(10) Uani 1 1 d . . . . .
C2 C 0.2015(2) 0.8655(5) 0.4771(3) 0.0252(11) Uani 1 1 d . . . . .
H2 H 0.177471 0.812959 0.508282 0.030 Uiso 1 1 calc R U . . .
C3 C 0.20354(18) 1.0008(4) 0.4901(4) 0.0238(10) Uani 1 1 d . . . . .
H3 H 0.183425 1.036812 0.533960 0.029 Uiso 1 1 calc R U . . .
C4 C 0.2348(2) 1.0859(5) 0.4397(3) 0.0295(11) Uani 1 1 d . . . . .
C5 C 0.2676(2) 1.0270(5) 0.3797(3) 0.0259(10) Uani 1 1 d . . . . .
H5 H 0.288951 1.080301 0.344916 0.031 Uiso 1 1 calc R U . . .
C6 C 0.2695(2) 0.8874(5) 0.3702(3) 0.0268(10) Uani 1 1 d . . . . .
H6 H 0.293913 0.849397 0.332143 0.032 Uiso 1 1 calc R U . . .
C7 C 0.2339(3) 0.6637(5) 0.4020(4) 0.0361(13) Uani 1 1 d . . . . .
H7A H 0.231045 0.617532 0.454035 0.054 Uiso 1 1 calc R U . . .
H7B H 0.267371 0.637173 0.374221 0.054 Uiso 1 1 calc R U . . .
H7C H 0.202491 0.642271 0.367947 0.054 Uiso 1 1 calc R U . . .
C8 C 0.2348(2) 1.2311(5) 0.4571(4) 0.0325(11) Uani 1 1 d . . . . .
H8 H 0.242286 1.241802 0.516544 0.039 Uiso 1 1 calc R U . . .
C9 C 0.1789(2) 1.2896(6) 0.4410(4) 0.0413(14) Uani 1 1 d . . . . .
H9A H 0.171284 1.287311 0.382490 0.062 Uiso 1 1 calc R U . . .
H9B H 0.178220 1.379992 0.460027 0.062 Uiso 1 1 calc R U . . .
H9C H 0.151210 1.239237 0.470073 0.062 Uiso 1 1 calc R U . . .
C10 C 0.2797(3) 1.3044(6) 0.4113(6) 0.0535(19) Uani 1 1 d . . . . .
H10A H 0.314795 1.262647 0.421804 0.080 Uiso 1 1 calc R U . . .
H10B H 0.280884 1.394874 0.430121 0.080 Uiso 1 1 calc R U . . .
H10C H 0.272003 1.302553 0.352861 0.080 Uiso 1 1 calc R U . . .
C11 C 0.36978(19) 0.6690(4) 0.5684(3) 0.0228(10) Uani 1 1 d . . . . .
C12 C 0.3821(2) 0.6409(5) 0.4875(3) 0.0302(11) Uani 1 1 d . . . . .
H12 H 0.360692 0.676439 0.444815 0.036 Uiso 1 1 calc R U . . .
C13 C 0.4269(3) 0.5587(5) 0.4695(4) 0.0380(14) Uani 1 1 d . . . . .
H13 H 0.435027 0.537461 0.414590 0.046 Uiso 1 1 calc R U . . .
C14 C 0.4583(2) 0.5100(5) 0.5311(3) 0.0338(12) Uani 1 1 d . . . . .
H14 H 0.488896 0.457068 0.518679 0.041 Uiso 1 1 calc R U . . .
C15 C 0.4457(2) 0.5379(5) 0.6122(3) 0.0312(11) Uani 1 1 d . . . . .
H15 H 0.467389 0.503108 0.654719 0.037 Uiso 1 1 calc R U . . .
C16 C 0.4018(2) 0.6158(5) 0.6304(3) 0.0273(10) Uani 1 1 d . . . . .
H16 H 0.393194 0.633633 0.685579 0.033 Uiso 1 1 calc R U . . .
C17 C 0.25858(19) 0.6557(5) 0.6225(3) 0.0215(9) Uani 1 1 d . . . . .
C18 C 0.2644(2) 0.5207(5) 0.6152(3) 0.0239(10) Uani 1 1 d . . . . .
H18 H 0.296417 0.484649 0.592113 0.029 Uiso 1 1 calc R U . . .
C19 C 0.2225(2) 0.4392(5) 0.6422(4) 0.0296(12) Uani 1 1 d . . . . .
H19 H 0.226746 0.347488 0.638597 0.036 Uiso 1 1 calc R U . . .
C20 C 0.1755(2) 0.4897(5) 0.6739(3) 0.0298(11) Uani 1 1 d . . . . .
H20 H 0.146897 0.433393 0.690133 0.036 Uiso 1 1 calc R U . . .
C21 C 0.1699(2) 0.6229(6) 0.6822(3) 0.0309(11) Uani 1 1 d . . . . .
H21 H 0.137819 0.657871 0.705599 0.037 Uiso 1 1 calc R U . . .
C22 C 0.21087(19) 0.7055(5) 0.6565(3) 0.0270(11) Uani 1 1 d . . . . .
H22 H 0.206505 0.796908 0.662064 0.032 Uiso 1 1 calc R U . . .
C23 C 0.3285(2) 0.8542(5) 0.6865(3) 0.0278(11) Uani 1 1 d . . . . .
H23A H 0.315226 0.803483 0.733606 0.033 Uiso 1 1 calc R U . . .
H23B H 0.368478 0.863332 0.691256 0.033 Uiso 1 1 calc R U . . .
C24 C 0.3015(2) 0.9900(5) 0.6852(3) 0.0251(10) Uani 1 1 d . . . . .
H24A H 0.262294 0.982408 0.698084 0.030 Uiso 1 1 calc R U . . .
H24B H 0.318667 1.047518 0.726044 0.030 Uiso 1 1 calc R U . . .
C25 C 0.3601(2) 1.0612(4) 0.5769(3) 0.0234(10) Uani 1 1 d . . . . .
C26 C 0.4015(2) 1.0501(5) 0.4409(3) 0.0259(10) Uani 1 1 d . . . . .
C27 C 0.4116(2) 0.9666(5) 0.3774(3) 0.0273(10) Uani 1 1 d . . . . .
H27 H 0.396111 0.881962 0.377628 0.033 Uiso 1 1 calc R U . . .
C28 C 0.4444(2) 1.0049(6) 0.3126(3) 0.0337(12) Uani 1 1 d . . . . .
H28 H 0.450345 0.946039 0.268975 0.040 Uiso 1 1 calc R U . . .
C29 C 0.4686(2) 1.1271(6) 0.3102(4) 0.0382(13) Uani 1 1 d . . . . .
C30 C 0.4572(2) 1.2106(5) 0.3747(4) 0.0371(13) Uani 1 1 d . . . . .
H30 H 0.472433 1.295470 0.374212 0.044 Uiso 1 1 calc R U . . .
C31 C 0.4247(2) 1.1751(5) 0.4390(3) 0.0305(11) Uani 1 1 d . . . . .
H31 H 0.417886 1.234838 0.481942 0.037 Uiso 1 1 calc R U . . .
C32 C 0.5049(3) 1.1692(7) 0.2407(5) 0.058(2) Uani 1 1 d . . . . .
H32A H 0.496775 1.259626 0.226250 0.087 Uiso 1 1 calc R U . . .
H32B H 0.498482 1.113021 0.193517 0.087 Uiso 1 1 calc R U . . .
H32C H 0.543084 1.162233 0.257353 0.087 Uiso 1 1 calc R U . . .
C33 C 0.40202(19) 1.2030(4) 0.6840(3) 0.0242(10) Uani 1 1 d . . . . .
C34 C 0.4496(2) 1.2190(5) 0.7279(4) 0.0353(12) Uani 1 1 d . . . . .
H34 H 0.479969 1.165365 0.715720 0.042 Uiso 1 1 calc R U . . .
C35 C 0.4540(2) 1.3102(5) 0.7884(4) 0.0364(12) Uani 1 1 d . . . . .
H35 H 0.487151 1.319462 0.817406 0.044 Uiso 1 1 calc R U . . .
C36 C 0.4102(2) 1.3885(5) 0.8072(3) 0.0308(11) Uani 1 1 d . . . . .
C37 C 0.3620(2) 1.3723(5) 0.7645(3) 0.0273(10) Uani 1 1 d . . . . .
H37 H 0.331614 1.425304 0.777484 0.033 Uiso 1 1 calc R U . . .
C38 C 0.35744(19) 1.2801(4) 0.7029(3) 0.0243(10) Uani 1 1 d . . . . .
H38 H 0.324208 1.269954 0.674137 0.029 Uiso 1 1 calc R U . . .
C39 C 0.4161(3) 1.4940(6) 0.8723(4) 0.0433(15) Uani 1 1 d . . . . .
H39A H 0.417853 1.453358 0.926130 0.065 Uiso 1 1 calc R U . . .
H39B H 0.384758 1.552735 0.869877 0.065 Uiso 1 1 calc R U . . .
H39C H 0.449507 1.543577 0.862477 0.065 Uiso 1 1 calc R U . . .
Sb Sb 0.38837(2) 0.56782(3) 0.20900(2) 0.02582(8) Uani 1 1 d . . . . .
F1 F 0.44636(14) 0.4847(3) 0.2608(2) 0.0418(8) Uani 1 1 d . . . . .
F2 F 0.33013(15) 0.6518(3) 0.1575(2) 0.0501(10) Uani 1 1 d . . . . .
F3 F 0.39092(19) 0.7003(4) 0.2863(3) 0.0710(14) Uani 1 1 d . . . . .
F4 F 0.3846(2) 0.4346(3) 0.1318(3) 0.0586(12) Uani 1 1 d . . . . .
F5 F 0.33895(17) 0.4763(5) 0.2730(3) 0.0741(14) Uani 1 1 d . . . . .
F6 F 0.43695(18) 0.6553(4) 0.1426(3) 0.0736(14) Uani 1 1 d . . . . .
H3N H 0.4321(15) 1.099(5) 0.593(3) 0.018(13) Uiso 1 1 d D . . . .

loop_
_atom_site_aniso_label
_atom_site_aniso_U_11
_atom_site_aniso_U_22
_atom_site_aniso_U_33
_atom_site_aniso_U_23
_atom_site_aniso_U_13
_atom_site_aniso_U_12
Os 0.02262(9) 0.01653(8) 0.01705(8) 0.00040(11) 0.00141(8) -0.00161(5)
P 0.0235(6) 0.0190(5) 0.0189(5) 0.0019(5) 0.0000(5) -0.0024(4)
N1 0.031(2) 0.0193(17) 0.018(2) -0.0023(16) 0.0033(17) -0.0023(16)
N2 0.0251(18) 0.0229(16) 0.0229(18) -0.001(2) 0.001(2) -0.0055(14)
N3 0.020(2) 0.028(2) 0.031(2) -0.0089(18) 0.0027(18) 0.0010(17)
C1 0.029(3) 0.020(2) 0.025(2) 0.0002(19) -0.011(2) -0.0006(18)
C2 0.022(2) 0.028(2) 0.026(3) 0.0060(19) -0.0047(17) -0.0015(19)
C3 0.020(2) 0.030(2) 0.021(3) 0.002(2) 0.001(2) 0.0022(16)
C4 0.036(3) 0.025(2) 0.028(3) 0.002(2) -0.005(2) 0.001(2)
C5 0.032(3) 0.025(2) 0.021(2) 0.005(2) -0.002(2) 0.000(2)
C6 0.034(3) 0.024(2) 0.022(2) 0.001(2) -0.003(2) 0.006(2)
C7 0.049(3) 0.021(2) 0.038(3) -0.001(2) -0.016(3) -0.002(2)
C8 0.044(3) 0.019(2) 0.035(3) -0.002(2) -0.003(2) 0.005(2)
C9 0.047(4) 0.032(3) 0.045(3) -0.002(3) 0.002(3) 0.011(3)
C10 0.053(4) 0.022(3) 0.086(6) 0.002(3) 0.002(4) -0.006(2)
C11 0.023(2) 0.021(2) 0.025(2) 0.0049(18) -0.0013(18) -0.0048(18)
C12 0.032(3) 0.034(3) 0.024(3) 0.003(2) 0.003(2) 0.0053(19)
C13 0.043(4) 0.039(3) 0.032(3) -0.003(2) 0.006(3) 0.010(2)
C14 0.027(3) 0.033(3) 0.041(3) 0.003(2) 0.004(2) 0.005(2)
C15 0.030(3) 0.032(3) 0.032(3) 0.004(2) -0.007(2) 0.000(2)
C16 0.029(3) 0.028(2) 0.025(2) 0.001(2) -0.001(2) -0.006(2)
C17 0.021(2) 0.025(2) 0.019(2) 0.0057(18) -0.0037(18) -0.0041(18)
C18 0.024(2) 0.025(2) 0.023(2) 0.000(2) -0.0017(19) -0.0015(19)
C19 0.036(3) 0.024(3) 0.030(3) 0.003(2) -0.002(2) -0.006(2)
C20 0.024(3) 0.036(3) 0.030(3) 0.010(2) -0.001(2) -0.009(2)
C21 0.028(3) 0.037(3) 0.028(3) 0.006(2) 0.003(2) -0.002(2)
C22 0.026(3) 0.027(3) 0.028(3) 0.005(2) 0.0034(19) 0.0013(19)
C23 0.033(3) 0.028(2) 0.023(2) -0.0013(19) -0.003(2) -0.005(2)
C24 0.028(2) 0.024(2) 0.023(2) -0.0019(19) 0.003(2) -0.004(2)
C25 0.027(3) 0.018(2) 0.025(2) -0.0006(17) 0.001(2) 0.0007(17)
C26 0.023(2) 0.026(2) 0.029(3) 0.001(2) 0.003(2) -0.0035(18)
C27 0.029(3) 0.022(2) 0.030(3) -0.003(2) 0.002(2) -0.001(2)
C28 0.029(3) 0.039(3) 0.033(3) -0.008(2) 0.007(2) 0.002(2)
C29 0.034(3) 0.040(3) 0.040(3) 0.008(3) 0.015(3) 0.002(2)
C30 0.034(3) 0.026(3) 0.051(4) 0.002(3) 0.011(3) -0.007(2)
C31 0.035(3) 0.022(2) 0.034(3) -0.006(2) 0.005(2) -0.005(2)
C32 0.061(5) 0.054(4) 0.059(5) 0.001(3) 0.030(4) -0.008(3)
C33 0.025(2) 0.021(2) 0.026(2) -0.0017(19) 0.0004(19) -0.0016(18)
C34 0.026(3) 0.041(3) 0.039(3) -0.008(3) -0.006(2) 0.006(2)
C35 0.027(3) 0.046(3) 0.036(3) -0.009(3) -0.003(2) -0.006(2)
C36 0.031(3) 0.036(3) 0.025(3) -0.004(2) 0.005(2) -0.009(2)
C37 0.027(3) 0.027(2) 0.028(3) -0.004(2) 0.005(2) -0.003(2)
C38 0.023(2) 0.022(2) 0.028(2) -0.004(2) 0.001(2) -0.0041(17)
C39 0.048(4) 0.042(3) 0.040(4) -0.018(3) 0.009(3) -0.017(3)
Sb 0.02890(18) 0.02296(16) 0.02560(17) -0.00180(15) -0.00433(14) 0.00026(12)
F1 0.0396(19) 0.0420(19) 0.044(2) 0.0036(16) -0.0118(15) 0.0064(15)
F2 0.056(2) 0.043(2) 0.051(2) -0.0100(17) -0.0236(18) 0.0209(17)
F3 0.110(4) 0.046(2) 0.057(2) -0.030(2) -0.038(3) 0.026(2)
F4 0.075(3) 0.043(2) 0.058(3) -0.0253(17) -0.023(2) 0.0195(18)
F5 0.048(2) 0.092(3) 0.082(3) 0.040(3) 0.020(2) -0.008(2)
F6 0.062(3) 0.077(3) 0.082(3) 0.042(3) 0.002(2) -0.017(2)

loop_
_atom_type_symbol
_atom_type_description
_atom_type_scat_dispersion_real
_atom_type_scat_dispersion_imag
_atom_type_scat_source
C C 0.0033 0.0016 'International Tables Vol C Tables 4.2.6.8 and 6.1.1.4'
H H 0.0000 0.0000 'International Tables Vol C Tables 4.2.6.8 and 6.1.1.4'
Cl Cl 0.1484 0.1585 'International Tables Vol C Tables 4.2.6.8 and 6.1.1.4'
F F 0.0171 0.0103 'International Tables Vol C Tables 4.2.6.8 and 6.1.1.4'
N N 0.0061 0.0033 'International Tables Vol C Tables 4.2.6.8 and 6.1.1.4'
Os Os -1.2165 7.6030 'International Tables Vol C Tables 4.2.6.8 and 6.1.1.4'
P P 0.1023 0.0942 'International Tables Vol C Tables 4.2.6.8 and 6.1.1.4'
Sb Sb -0.5866 1.5461 'International Tables Vol C Tables 4.2.6.8 and 6.1.1.4'

loop_
_geom_angle_atom_site_label_1
_geom_angle_atom_site_label_2
_geom_angle_atom_site_label_3
_geom_angle
_geom_angle_site_symmetry_1
_geom_angle_site_symmetry_3
_geom_angle_publ_flag
N2 Os N1 61.85(17) . . ?
N2 Os C3 138.07(16) . . ?
N1 Os C3 97.31(19) . . ?
N2 Os C6 106.0(2) . . ?
N1 Os C6 158.47(17) . . ?
C3 Os C6 80.2(2) . . ?
N2 Os C2 170.96(18) . . ?
N1 Os C2 122.90(18) . . ?
C3 Os C2 37.52(19) . . ?
C6 Os C2 66.84(19) . . ?
N2 Os C5 92.38(19) . . ?
N1 Os C5 121.50(17) . . ?
C3 Os C5 66.8(2) . . ?
C6 Os C5 37.91(17) . . ?
C2 Os C5 78.58(18) . . ?
N2 Os C1 138.75(19) . . ?
N1 Os C1 159.36(18) . . ?
C3 Os C1 67.64(19) . . ?
C6 Os C1 36.92(19) . . ?
C2 Os C1 37.08(18) . . ?
C5 Os C1 66.95(18) . . ?
N2 Os C4 104.87(18) . . ?
N1 Os C4 96.81(18) . . ?
C3 Os C4 37.9(2) . . ?
C6 Os C4 68.01(19) . . ?
C2 Os C4 67.71(19) . . ?
C5 Os C4 36.7(2) . . ?
C1 Os C4 80.05(18) . . ?
N2 Os P 90.88(12) . . ?
N1 Os P 78.27(11) . . ?
C3 Os P 121.89(15) . . ?
C6 Os P 121.35(13) . . ?
C2 Os P 97.62(13) . . ?
C5 Os P 158.76(13) . . ?
C1 Os P 97.33(12) . . ?
C4 Os P 159.03(16) . . ?
N2 Os C25 30.71(18) . . ?
N1 Os C25 31.24(16) . . ?
C3 Os C25 121.99(17) . . ?
C6 Os C25 135.21(19) . . ?
C2 Os C25 153.88(17) . . ?
C5 Os C25 110.62(17) . . ?
C1 Os C25 169.04(18) . . ?
C4 Os C25 104.46(17) . . ?
P Os C25 82.00(11) . . ?
C11 P C17 104.7(2) . . ?
C11 P C23 104.8(2) . . ?
C17 P C23 102.9(2) . . ?
C11 P Os 119.23(16) . . ?
C17 P Os 117.29(16) . . ?
C23 P Os 106.08(17) . . ?
C25 N1 C24 117.4(4) . . ?
C25 N1 Os 93.5(3) . . ?
C24 N1 Os 120.1(3) . . ?
C25 N2 C26 127.5(4) . . ?
C25 N2 Os 95.2(3) . . ?
C26 N2 Os 132.6(4) . . ?
C25 N3 C33 128.7(4) . . ?
C25 N3 H3N 109(4) . . ?
C33 N3 H3N 120(4) . . ?
C6 C1 C2 119.3(4) . . ?
C6 C1 C7 119.7(5) . . ?
C2 C1 C7 121.0(5) . . ?
C6 C1 Os 70.4(3) . . ?
C2 C1 Os 70.8(3) . . ?
C7 C1 Os 132.5(4) . . ?
C3 C2 C1 119.8(4) . . ?
C3 C2 Os 68.6(2) . . ?
C1 C2 Os 72.1(3) . . ?
C3 C2 H2 120.1 . . ?
C1 C2 H2 120.1 . . ?
Os C2 H2 132.0 . . ?
C2 C3 C4 122.4(5) . . ?
C2 C3 Os 73.8(3) . . ?
C4 C3 Os 74.5(3) . . ?
C2 C3 H3 118.8 . . ?
C4 C3 H3 118.8 . . ?
Os C3 H3 124.5 . . ?
C5 C4 C3 116.8(5) . . ?
C5 C4 C8 123.6(5) . . ?
C3 C4 C8 119.4(5) . . ?
C5 C4 Os 71.4(3) . . ?
C3 C4 Os 67.6(3) . . ?
C8 C4 Os 127.5(4) . . ?
C4 C5 C6 121.4(5) . . ?
C4 C5 Os 71.9(3) . . ?
C6 C5 Os 69.9(3) . . ?
C4 C5 H5 119.3 . . ?
C6 C5 H5 119.3 . . ?
Os C5 H5 131.9 . . ?
C1 C6 C5 119.9(5) . . ?
C1 C6 Os 72.7(3) . . ?
C5 C6 Os 72.2(3) . . ?
C1 C6 H6 120.1 . . ?
C5 C6 H6 120.1 . . ?
Os C6 H6 127.0 . . ?
C1 C7 H7A 109.5 . . ?
C1 C7 H7B 109.5 . . ?
H7A C7 H7B 109.5 . . ?
C1 C7 H7C 109.5 . . ?
H7A C7 H7C 109.5 . . ?
H7B C7 H7C 109.5 . . ?
C4 C8 C9 110.8(5) . . ?
C4 C8 C10 112.9(5) . . ?
C9 C8 C10 111.7(5) . . ?
C4 C8 H8 107.0 . . ?
C9 C8 H8 107.0 . . ?
C10 C8 H8 107.0 . . ?
C8 C9 H9A 109.5 . . ?
C8 C9 H9B 109.5 . . ?
H9A C9 H9B 109.5 . . ?
C8 C9 H9C 109.5 . . ?
H9A C9 H9C 109.5 . . ?
H9B C9 H9C 109.5 . . ?
C8 C10 H10A 109.5 . . ?
C8 C10 H10B 109.5 . . ?
H10A C10 H10B 109.5 . . ?
C8 C10 H10C 109.5 . . ?
H10A C10 H10C 109.5 . . ?
H10B C10 H10C 109.5 . . ?
C12 C11 C16 119.4(5) . . ?
C12 C11 P 119.0(4) . . ?
C16 C11 P 121.6(4) . . ?
C11 C12 C13 119.4(5) . . ?
C11 C12 H12 120.3 . . ?
C13 C12 H12 120.3 . . ?
C14 C13 C12 120.1(6) . . ?
C14 C13 H13 119.9 . . ?
C12 C13 H13 119.9 . . ?
C13 C14 C15 120.3(5) . . ?
C13 C14 H14 119.9 . . ?
C15 C14 H14 119.9 . . ?
C16 C15 C14 120.1(5) . . ?
C16 C15 H15 120.0 . . ?
C14 C15 H15 120.0 . . ?
C15 C16 C11 120.7(5) . . ?
C15 C16 H16 119.7 . . ?
C11 C16 H16 119.7 . . ?
C22 C17 C18 118.8(4) . . ?
C22 C17 P 118.3(4) . . ?
C18 C17 P 122.8(4) . . ?
C19 C18 C17 119.4(5) . . ?
C19 C18 H18 120.3 . . ?
C17 C18 H18 120.3 . . ?
C20 C19 C18 121.0(5) . . ?
C20 C19 H19 119.5 . . ?
C18 C19 H19 119.5 . . ?
C19 C20 C21 119.8(4) . . ?
C19 C20 H20 120.1 . . ?
C21 C20 H20 120.1 . . ?
C22 C21 C20 120.4(5) . . ?
C22 C21 H21 119.8 . . ?
C20 C21 H21 119.8 . . ?
C21 C22 C17 120.6(5) . . ?
C21 C22 H22 119.7 . . ?
C17 C22 H22 119.7 . . ?
C24 C23 P 108.1(3) . . ?
C24 C23 H23A 110.1 . . ?
P C23 H23A 110.1 . . ?
C24 C23 H23B 110.1 . . ?
P C23 H23B 110.1 . . ?
H23A C23 H23B 108.4 . . ?
N1 C24 C23 107.4(4) . . ?
N1 C24 H24A 110.2 . . ?
C23 C24 H24A 110.2 . . ?
N1 C24 H24B 110.2 . . ?
C23 C24 H24B 110.2 . . ?
H24A C24 H24B 108.5 . . ?
N2 C25 N1 109.1(4) . . ?
N2 C25 N3 123.3(5) . . ?
N1 C25 N3 127.4(5) . . ?
N2 C25 Os 54.1(2) . . ?
N1 C25 Os 55.3(2) . . ?
N3 C25 Os 171.4(3) . . ?
C27 C26 C31 118.7(5) . . ?
C27 C26 N2 119.0(4) . . ?
C31 C26 N2 122.1(4) . . ?
C26 C27 C28 120.6(5) . . ?
C26 C27 H27 119.7 . . ?
C28 C27 H27 119.7 . . ?
C29 C28 C27 121.7(5) . . ?
C29 C28 H28 119.1 . . ?
C27 C28 H28 119.1 . . ?
C28 C29 C30 116.6(5) . . ?
C28 C29 C32 122.2(6) . . ?
C30 C29 C32 121.2(6) . . ?
C31 C30 C29 122.7(5) . . ?
C31 C30 H30 118.7 . . ?
C29 C30 H30 118.7 . . ?
C30 C31 C26 119.7(5) . . ?
C30 C31 H31 120.2 . . ?
C26 C31 H31 120.2 . . ?
C29 C32 H32A 109.5 . . ?
C29 C32 H32B 109.5 . . ?
H32A C32 H32B 109.5 . . ?
C29 C32 H32C 109.5 . . ?
H32A C32 H32C 109.5 . . ?
H32B C32 H32C 109.5 . . ?
C34 C33 C38 118.9(5) . . ?
C34 C33 N3 117.2(4) . . ?
C38 C33 N3 123.8(4) . . ?
C35 C34 C33 121.7(5) . . ?
C35 C34 H34 119.1 . . ?
C33 C34 H34 119.1 . . ?
C34 C35 C36 120.0(5) . . ?
C34 C35 H35 120.0 . . ?
C36 C35 H35 120.0 . . ?
C35 C36 C37 118.9(5) . . ?
C35 C36 C39 119.7(5) . . ?
C37 C36 C39 121.4(5) . . ?
C36 C37 C38 121.3(5) . . ?
C36 C37 H37 119.3 . . ?
C38 C37 H37 119.3 . . ?
C33 C38 C37 119.2(4) . . ?
C33 C38 H38 120.4 . . ?
C37 C38 H38 120.4 . . ?
C36 C39 H39A 109.5 . . ?
C36 C39 H39B 109.5 . . ?
H39A C39 H39B 109.5 . . ?
C36 C39 H39C 109.5 . . ?
H39A C39 H39C 109.5 . . ?
H39B C39 H39C 109.5 . . ?
F6 Sb F5 178.1(2) . . ?
F6 Sb F3 91.5(2) . . ?
F5 Sb F3 90.3(2) . . ?
F6 Sb F1 89.88(18) . . ?
F5 Sb F1 90.58(18) . . ?
F3 Sb F1 89.87(16) . . ?
F6 Sb F4 89.2(2) . . ?
F5 Sb F4 88.9(2) . . ?
F3 Sb F4 179.1(2) . . ?
F1 Sb F4 90.68(16) . . ?
F6 Sb F2 90.20(19) . . ?
F5 Sb F2 89.35(19) . . ?
F3 Sb F2 89.85(16) . . ?
F1 Sb F2 179.71(16) . . ?
F4 Sb F2 89.60(16) . . ?

loop_
_geom_bond_atom_site_label_1
_geom_bond_atom_site_label_2
_geom_bond_distance
_geom_bond_site_symmetry_2
_geom_bond_publ_flag
Os N2 2.107(3) . ?
Os N1 2.134(4) . ?
Os C3 2.153(4) . ?
Os C6 2.207(5) . ?
Os C2 2.220(5) . ?
Os C5 2.237(5) . ?
Os C1 2.238(5) . ?
Os C4 2.244(5) . ?
Os P 2.3302(12) . ?
Os C25 2.592(5) . ?
P C11 1.816(5) . ?
P C17 1.822(5) . ?
P C23 1.846(5) . ?
N1 C25 1.347(7) . ?
N1 C24 1.468(6) . ?
N2 C25 1.329(7) . ?
N2 C26 1.413(7) . ?
N3 C25 1.363(7) . ?
N3 C33 1.418(6) . ?
N3 H3N 0.85(3) . ?
C1 C6 1.408(7) . ?
C1 C2 1.418(7) . ?
C1 C7 1.502(6) . ?
C2 C3 1.408(7) . ?
C2 H2 0.9500 . ?
C3 C4 1.430(8) . ?
C3 H3 0.9500 . ?
C4 C5 1.411(8) . ?
C4 C8 1.519(7) . ?
C5 C6 1.444(7) . ?
C5 H5 0.9500 . ?
C6 H6 0.9500 . ?
C7 H7A 0.9800 . ?
C7 H7B 0.9800 . ?
C7 H7C 0.9800 . ?
C8 C9 1.525(8) . ?
C8 C10 1.534(9) . ?
C8 H8 1.0000 . ?
C9 H9A 0.9800 . ?
C9 H9B 0.9800 . ?
C9 H9C 0.9800 . ?
C10 H10A 0.9800 . ?
C10 H10B 0.9800 . ?
C10 H10C 0.9800 . ?
C11 C12 1.394(7) . ?
C11 C16 1.400(7) . ?
C12 C13 1.420(7) . ?
C12 H12 0.9500 . ?
C13 C14 1.369(8) . ?
C13 H13 0.9500 . ?
C14 C15 1.399(8) . ?
C14 H14 0.9500 . ?
C15 C16 1.377(8) . ?
C15 H15 0.9500 . ?
C16 H16 0.9500 . ?
C17 C22 1.397(7) . ?
C17 C18 1.400(7) . ?
C18 C19 1.400(7) . ?
C18 H18 0.9500 . ?
C19 C20 1.370(8) . ?
C19 H19 0.9500 . ?
C20 C21 1.382(8) . ?
C20 H20 0.9500 . ?
C21 C22 1.383(7) . ?
C21 H21 0.9500 . ?
C22 H22 0.9500 . ?
C23 C24 1.546(7) . ?
C23 H23A 0.9900 . ?
C23 H23B 0.9900 . ?
C24 H24A 0.9900 . ?
C24 H24B 0.9900 . ?
C26 C27 1.375(7) . ?
C26 C31 1.405(6) . ?
C27 C28 1.391(7) . ?
C27 H27 0.9500 . ?
C28 C29 1.390(8) . ?
C28 H28 0.9500 . ?
C29 C30 1.393(8) . ?
C29 C32 1.514(8) . ?
C30 C31 1.375(7) . ?
C30 H30 0.9500 . ?
C31 H31 0.9500 . ?
C32 H32A 0.9800 . ?
C32 H32B 0.9800 . ?
C32 H32C 0.9800 . ?
C33 C34 1.384(7) . ?
C33 C38 1.388(6) . ?
C34 C35 1.372(8) . ?
C34 H34 0.9500 . ?
C35 C36 1.380(8) . ?
C35 H35 0.9500 . ?
C36 C37 1.387(7) . ?
C36 C39 1.530(7) . ?
C37 C38 1.392(6) . ?
C37 H37 0.9500 . ?
C38 H38 0.9500 . ?
C39 H39A 0.9800 . ?
C39 H39B 0.9800 . ?
C39 H39C 0.9800 . ?
Sb F6 1.852(4) . ?
Sb F5 1.862(4) . ?
Sb F3 1.864(4) . ?
Sb F1 1.868(3) . ?
Sb F4 1.869(3) . ?
Sb F2 1.875(3) . ?

loop_
_geom_torsion_atom_site_label_1
_geom_torsion_atom_site_label_2
_geom_torsion_atom_site_label_3
_geom_torsion_atom_site_label_4
_geom_torsion
_geom_torsion_site_symmetry_1
_geom_torsion_site_symmetry_2
_geom_torsion_site_symmetry_3
_geom_torsion_site_symmetry_4
_geom_torsion_publ_flag
C6 C1 C2 C3 -1.6(7) . . . . ?
C7 C1 C2 C3 180.0(5) . . . . ?
Os C1 C2 C3 51.3(4) . . . . ?
C6 C1 C2 Os -52.8(4) . . . . ?
C7 C1 C2 Os 128.7(5) . . . . ?
C1 C2 C3 C4 6.3(7) . . . . ?
Os C2 C3 C4 59.1(4) . . . . ?
C1 C2 C3 Os -52.9(4) . . . . ?
C2 C3 C4 C5 -5.3(7) . . . . ?
Os C3 C4 C5 53.5(4) . . . . ?
C2 C3 C4 C8 179.6(5) . . . . ?
Os C3 C4 C8 -121.6(5) . . . . ?
C2 C3 C4 Os -58.8(4) . . . . ?
C3 C4 C5 C6 -0.2(8) . . . . ?
C8 C4 C5 C6 174.7(5) . . . . ?
Os C4 C5 C6 51.5(4) . . . . ?
C3 C4 C5 Os -51.7(4) . . . . ?
C8 C4 C5 Os 123.2(5) . . . . ?
C2 C1 C6 C5 -3.7(7) . . . . ?
C7 C1 C6 C5 174.8(4) . . . . ?
Os C1 C6 C5 -56.7(4) . . . . ?
C2 C1 C6 Os 53.0(4) . . . . ?
C7 C1 C6 Os -128.5(4) . . . . ?
C4 C5 C6 C1 4.6(7) . . . . ?
Os C5 C6 C1 57.0(4) . . . . ?
C4 C5 C6 Os -52.4(5) . . . . ?
C5 C4 C8 C9 118.2(6) . . . . ?
C3 C4 C8 C9 -67.1(7) . . . . ?
Os C4 C8 C9 -150.2(4) . . . . ?
C5 C4 C8 C10 -8.0(8) . . . . ?
C3 C4 C8 C10 166.8(5) . . . . ?
Os C4 C8 C10 83.6(6) . . . . ?
C17 P C11 C12 101.6(4) . . . . ?
C23 P C11 C12 -150.4(4) . . . . ?
Os P C11 C12 -32.0(4) . . . . ?
C17 P C11 C16 -76.4(4) . . . . ?
C23 P C11 C16 31.5(4) . . . . ?
Os P C11 C16 150.0(3) . . . . ?
C16 C11 C12 C13 0.0(7) . . . . ?
P C11 C12 C13 -178.0(4) . . . . ?
C11 C12 C13 C14 -1.4(8) . . . . ?
C12 C13 C14 C15 1.8(9) . . . . ?
C13 C14 C15 C16 -0.7(8) . . . . ?
C14 C15 C16 C11 -0.7(8) . . . . ?
C12 C11 C16 C15 1.0(7) . . . . ?
P C11 C16 C15 179.0(4) . . . . ?
C11 P C17 C22 169.8(4) . . . . ?
C23 P C17 C22 60.4(4) . . . . ?
Os P C17 C22 -55.5(4) . . . . ?
C11 P C17 C18 -9.3(4) . . . . ?
C23 P C17 C18 -118.6(4) . . . . ?
Os P C17 C18 125.4(3) . . . . ?
C22 C17 C18 C19 -0.2(7) . . . . ?
P C17 C18 C19 178.9(4) . . . . ?
C17 C18 C19 C20 1.5(8) . . . . ?
C18 C19 C20 C21 -2.4(8) . . . . ?
C19 C20 C21 C22 1.9(8) . . . . ?
C20 C21 C22 C17 -0.5(8) . . . . ?
C18 C17 C22 C21 -0.4(7) . . . . ?
P C17 C22 C21 -179.5(4) . . . . ?
C11 P C23 C24 147.6(3) . . . . ?
C17 P C23 C24 -103.1(4) . . . . ?
Os P C23 C24 20.6(4) . . . . ?
C25 N1 C24 C23 -60.5(5) . . . . ?
Os N1 C24 C23 51.8(5) . . . . ?
P C23 C24 N1 -42.3(5) . . . . ?
C26 N2 C25 N1 152.7(4) . . . . ?
Os N2 C25 N1 -5.2(4) . . . . ?
C26 N2 C25 N3 -32.1(7) . . . . ?
Os N2 C25 N3 170.0(4) . . . . ?
C26 N2 C25 Os 157.9(5) . . . . ?
C24 N1 C25 N2 131.8(4) . . . . ?
Os N1 C25 N2 5.2(4) . . . . ?
C24 N1 C25 N3 -43.2(6) . . . . ?
Os N1 C25 N3 -169.8(4) . . . . ?
C24 N1 C25 Os 126.7(4) . . . . ?
C33 N3 C25 N2 156.9(5) . . . . ?
C33 N3 C25 N1 -28.8(8) . . . . ?
C25 N2 C26 C27 161.8(5) . . . . ?
Os N2 C26 C27 -48.8(7) . . . . ?
C25 N2 C26 C31 -23.4(8) . . . . ?
Os N2 C26 C31 126.1(5) . . . . ?
C31 C26 C27 C28 0.4(8) . . . . ?
N2 C26 C27 C28 175.4(5) . . . . ?
C26 C27 C28 C29 1.0(9) . . . . ?
C27 C28 C29 C30 -1.8(9) . . . . ?
C27 C28 C29 C32 179.2(6) . . . . ?
C28 C29 C30 C31 1.4(9) . . . . ?
C32 C29 C30 C31 -179.6(6) . . . . ?
C29 C30 C31 C26 -0.2(9) . . . . ?
C27 C26 C31 C30 -0.8(8) . . . . ?
N2 C26 C31 C30 -175.6(5) . . . . ?
C25 N3 C33 C34 167.5(5) . . . . ?
C25 N3 C33 C38 -15.2(8) . . . . ?
C38 C33 C34 C35 -1.1(8) . . . . ?
N3 C33 C34 C35 176.4(5) . . . . ?
C33 C34 C35 C36 0.3(9) . . . . ?
C34 C35 C36 C37 0.5(9) . . . . ?
C34 C35 C36 C39 -177.3(5) . . . . ?
C35 C36 C37 C38 -0.6(8) . . . . ?
C39 C36 C37 C38 177.2(5) . . . . ?
C34 C33 C38 C37 0.9(7) . . . . ?
N3 C33 C38 C37 -176.3(5) . . . . ?
C36 C37 C38 C33 -0.1(7) . . . . ?

loop_
_platon_squeeze_void_nr
_platon_squeeze_void_average_x
_platon_squeeze_void_average_y
_platon_squeeze_void_average_z
_platon_squeeze_void_volume
_platon_squeeze_void_count_electrons
_platon_squeeze_void_content
1 0.443 0.052 -0.009 135 45 ' '
2 0.557 -0.052 0.491 135 45 ' '
3 0.943 0.448 -0.009 135 45 ' '
4 0.057 0.552 0.491 135 45 ' '
